data_2003333
loop_
_publ_author_name
'Corker, D. L.'
'Chai, B. H. T.'
'Nicholls, J.'
'Loutts, G. B.'

_publ_section_title
;
 Neodymium-Doped Sr~5~(PO~4~)~3~F and Sr~5~(VO~4~)~3~F
;
_journal_issue 4
_journal_name_full 'Acta Crystallographica Section C'
_journal_page_first 549
_journal_page_last 551
_journal_paper_doi 10.1107/S0108270194006906
_journal_volume 51
_journal_year 1995
_chemical_formula_sum 'F O12 P3 Sr5'
_chemical_formula_weight 739.79
_space_group_IT_number 176
_symmetry_cell_setting hexagonal
_symmetry_space_group_name_Hall '-P 6c'
_symmetry_space_group_name_H-M 'P 63/m'
_atom_type_scat_source IntTabIV
_cell_angle_alpha 90
_cell_angle_beta 90
_cell_angle_gamma 120
_cell_formula_units_Z 2
_cell_length_a 9.7156(4)
_cell_length_b 9.7156(4)
_cell_length_c 7.2810(3)
_cell_measurement_reflns_used 46
_cell_measurement_temperature 295(2)
_cell_measurement_theta_max 19
_cell_measurement_theta_min 17
_cell_volume 595.20(4)
_diffrn_measurement_device 'Stoe Stadi-4'
_diffrn_measurement_method \w-2\q
_diffrn_radiation_type MoK\a
_diffrn_radiation_wavelength 0.71069
_diffrn_reflns_av_R_equivalents 0.075
_diffrn_reflns_limit_h_max 13
_diffrn_reflns_limit_h_min -13
_diffrn_reflns_limit_k_max 15
_diffrn_reflns_limit_k_min -15
_diffrn_reflns_limit_l_max 11
_diffrn_reflns_limit_l_min -11
_diffrn_reflns_number 3682
_diffrn_reflns_theta_max 35
_diffrn_standards_decay_% 1
_diffrn_standards_interval_time 60
_diffrn_standards_number 3
_exptl_absorpt_coefficient_mu 23.73
_exptl_absorpt_correction_T_max 0.2043
_exptl_absorpt_correction_T_min 0.0817
_exptl_absorpt_correction_type '\y scans of five reflections'
_exptl_crystal_colour blue/purple
_exptl_crystal_density_diffrn 4.13
_exptl_crystal_description Irregular
_exptl_crystal_size_max 0.14
_exptl_crystal_size_mid 0.10
_exptl_crystal_size_min 0.06
_refine_diff_density_max 0.881
_refine_diff_density_min -0.741
_refine_ls_extinction_coef 67(3)
_refine_ls_extinction_method 'secondary (Larson, 1970)'
_refine_ls_goodness_of_fit_obs 0.84
_refine_ls_number_parameters 51
_refine_ls_number_reflns 460
_refine_ls_R_factor_obs 0.023
_refine_ls_shift/esd_max 0.002
_refine_ls_structure_factor_coef F
_refine_ls_weighting_scheme 'Weighting scheme: Chebychev polynomial with parameters 7.0, 8.44, 3.09'
_refine_ls_wR_factor_obs 0.029
_reflns_number_observed 460
_reflns_number_total 942
_reflns_observed_criterion I>3\s(I)
_cod_data_source_file du1084.cif
_cod_data_source_block SFAP
_cod_depositor_comments
;
The following automatic conversions were performed:

'_cell_measurement_temperature' value 'room temperature' was changed
to '295(2)' - the room/ambient temperature average [293;298] in
Kelvins(K) was taken.

Automatic conversion script
Id: cif_fix_values 1646 2011-03-28 12:23:43Z adriana 

The following automatic conversions were performed:

'_cell_measurement_temperature' value 'room temperature' was changed
to '295(2)' - the room/ambient temperature average [293;298] in
Kelvins(K) was taken.

Automatic conversion script
Id: cif_fix_values 1715 2011-07-08 13:25:40Z adriana 
;
_cod_original_cell_volume 595.19
_cod_database_code 2003333

loop_
_symmetry_equiv_pos_as_xyz
x,y,z
y,y-x,-z
x-y,x,-z
x,y,1/2-z
-y,x-y,1/2-z
y-x,-x,1/2-z
-x,-y,-z
-y,-y+x,z
-x+y,-x,z
-x,-y,1/2+z
y,-x+y,1/2+z
-y+x,x,1/2+z

loop_
_atom_site_label
_atom_site_occupancy
_atom_site_fract_x
_atom_site_fract_y
_atom_site_fract_z
_atom_site_U_iso_or_equiv
Sr(1) 0.996(3) .3333 .6667 -.0002(1) .0098(3)
Sr(2) 0.989(3) .23910(7) -.01445(7) .2500 .0092(3)
Nd(2) 0.009(2) .23910(7) -.01445(7) .2500 .0092(3)
O(1) 1.0 .3306(6) .4810(6) .2500 .011(2)
O(2) 1.0 .5827(5) .4644(6) .2500 .010(3)
O(3) 1.0 .3441(4) .2612(4) .0788(5) .013(2)
P(1) 0.975(5) .3992(2) .3685(2) .2500 .0066(6)
F(1) 1.0 .0000 .0000 .2500 .021(6)

loop_
_geom_bond_atom_site_label_1
_geom_bond_atom_site_label_2
_geom_bond_site_symmetry_2
_geom_bond_distance
_geom_bond_publ_flag
Sr(1) O(1) 6_565 2.554(3) yes
Sr(1) O(1) 5_665 2.554(3) yes
Sr(1) O(1) 1_555 2.554(3) yes
Sr(1) O(2) 3_555 2.576(3) yes
Sr(1) O(2) 2_565 2.576(3) yes
Sr(1) O(2) 7_665 2.576(3) yes
Sr(1) O(3) 2_565 2.906(4) yes
Sr(1) O(3) 3_555 2.906(4) yes
Sr(1) O(3) 7_665 2.906(4) yes
Sr(2) F(1) 1_555 2.3960(10) yes
Sr(2) O(3) 11_555 2.522(3) yes
Sr(2) O(3) 2_555 2.522(3) yes
Sr(2) O(1) 9_555 2.744(5) yes
Sr(2) O(3) 1_555 2.652(3) yes
Sr(2) O(3) 4_555 2.652(3) yes
Sr(2) O(2) 8_655 2.499(4) yes
Sr(2) O(3) 9_555 3.403(4) yes
Sr(2) O(3) 6_555 3.403(4) yes
P(1) O(1) 1_555 1.539(4) yes
P(1) O(2) 1_555 1.545(5) yes
P(1) O(3) 1_555 1.539(3) yes
P(1) O(3) 4_555 1.539(3) yes
